data_1522878
loop_
_publ_author_name
'Sechovsky, V.'
'Havela, L.'
'Svoboda, P.'
'Andreev, A.V.'

_publ_section_title
;
 The loss of ferromagnetism in (U X) Ga2 (X= Y, Gd)
;
_journal_name_full 'Journal of the Less-Common Metals'
_journal_page_first 163
_journal_page_last 167
_journal_volume 121
_journal_year 1986
_chemical_formula_sum 'Ga2 Gd0.5 U0.5'
_chemical_name_systematic 'Ga2 (Gd0.5 U0.5)'
_space_group_IT_number 191
_symmetry_space_group_name_Hall '-P 6 2'
_symmetry_space_group_name_H-M 'P 6/m m m'
_cell_angle_alpha 90
_cell_angle_beta 90
_cell_angle_gamma 120
_cell_formula_units_Z 1
_cell_length_a 4.22
_cell_length_b 4.22
_cell_length_c 4.072
_cell_volume 62.801
_citation_journal_id_ASTM JCOMAH
_cod_data_source_file Sechovsky_JCOMAH_1986_143.cif
_cod_data_source_block Ga2Gd0.5U0.5
_cod_original_cell_volume 62.80052
_cod_database_code 1522878

loop_
_symmetry_equiv_pos_as_xyz
x,y,z
x-y,x,z
-y,x-y,z
-x,-y,z
-x+y,-x,z
y,-x+y,z
-y,-x,-z
x-y,-y,-z
x,x-y,-z
y,x,-z
-x+y,y,-z
-x,-x+y,-z
-x,-y,-z
-x+y,-x,-z
y,-x+y,-z
x,y,-z
x-y,x,-z
-y,x-y,-z
y,x,z
-x+y,y,z
-x,-x+y,z
-y,-x,z
x-y,-y,z
x,x-y,z

loop_
_atom_site_label
_atom_site_type_symbol
_atom_site_fract_x
_atom_site_fract_y
_atom_site_fract_z
_atom_site_occupancy
_atom_site_U_iso_or_equiv
Ga1 Ga 0.3333 0.6667 0.5 1 0.0
U1 U 0 0 0 0.5 0.0
Gd1 Gd 0 0 0 0.5 0.0
